data_4314549
loop_
_publ_author_name
'Biplab Biswas'
'Sunita Salunke-Gawali'
'Thomas Weyherm\"uller'
'Vinzenz Bachler'
'Eckhard Bill'
'Phalguni Chaudhuri'

_publ_section_title
;
 Metal-Complexes As Ligands to Generate Asymmetric Homo- and
 Heterodinuclear MAIIIMBII Species: a Magneto-Structural and Spectroscopic
 Comparison of Imidazole-N versus Pyridine-N
;
_journal_name_full 'Inorganic Chemistry'
_journal_page_first 626
_journal_page_last 641
_journal_paper_doi 10.1021/ic9018426
_journal_volume 49
_journal_year 2010
_chemical_formula_moiety 'C24 H39 Fe N12 O3 Zn, 2 (Cl O4)'
_chemical_formula_sum 'C24 H39 Cl2 Fe N12 O11 Zn'
_chemical_formula_weight 863.79
_chemical_name_systematic
; 
 ? 
;
_space_group_IT_number 167
_symmetry_cell_setting trigonal
_symmetry_space_group_name_Hall '-R 3 2"c'
_symmetry_space_group_name_H-M 'R -3 c :H'
_atom_sites_solution_hydrogens geom
_atom_sites_solution_primary direct
_atom_sites_solution_secondary difmap
_audit_creation_method SHELXL-97
_cell_angle_alpha 90.00
_cell_angle_beta 90.00
_cell_angle_gamma 120.00
_cell_formula_units_Z 12
_cell_length_a 12.3961(12)
_cell_length_b 12.3961(12)
_cell_length_c 78.710(8)
_cell_measurement_temperature 100(2)
_cell_volume 10474.4(18)
_computing_cell_refinement 'Bruker AXS Collect Software'
_computing_data_collection 'Bruker AXS Collect Software'
_computing_data_reduction 'Bruker AXS Collect Software'
_computing_structure_refinement 'SHELXL-97 (Sheldrick, 1997)'
_computing_structure_solution 'SHELXS-97 (Sheldrick, 1990)'
_diffrn_ambient_temperature 100(2)
_diffrn_measured_fraction_theta_full 0.997
_diffrn_measured_fraction_theta_max 0.997
_diffrn_measurement_device_type 'Bruker-Nonius KappaCCD'
_diffrn_measurement_method '2517 images at 0.5 deg. stepwise rotation in omega and phi, 18 sec./frame'
_diffrn_radiation_monochromator graphite
_diffrn_radiation_source 'rotating anode, 50 kV, 80 mA'
_diffrn_radiation_type MoK\a
_diffrn_radiation_wavelength 0.71073
_diffrn_reflns_av_R_equivalents 0.0662
_diffrn_reflns_av_sigmaI/netI 0.0190
_diffrn_reflns_limit_h_max 16
_diffrn_reflns_limit_h_min -16
_diffrn_reflns_limit_k_max 16
_diffrn_reflns_limit_k_min -16
_diffrn_reflns_limit_l_max 104
_diffrn_reflns_limit_l_min -104
_diffrn_reflns_number 76274
_diffrn_reflns_theta_full 28.35
_diffrn_reflns_theta_max 28.35
_diffrn_reflns_theta_min 3.11
_exptl_absorpt_coefficient_mu 1.329
_exptl_absorpt_correction_T_max 0.985
_exptl_absorpt_correction_T_min 0.816
_exptl_absorpt_correction_type multi-scan
_exptl_absorpt_process_details 'SADABS 2006/1, Bruker AXS (2006)'
_exptl_crystal_colour red
_exptl_crystal_density_diffrn 1.643
_exptl_crystal_density_method 'not measured'
_exptl_crystal_description 'transparent parallelepiped'
_exptl_crystal_F_000 5340
_exptl_crystal_size_max 0.10
_exptl_crystal_size_mid 0.07
_exptl_crystal_size_min 0.02
_refine_diff_density_max 0.822
_refine_diff_density_min -0.696
_refine_diff_density_rms 0.072
_refine_ls_extinction_method none
_refine_ls_goodness_of_fit_ref 1.044
_refine_ls_hydrogen_treatment constr
_refine_ls_matrix_type full
_refine_ls_number_parameters 169
_refine_ls_number_reflns 2917
_refine_ls_number_restraints 21
_refine_ls_restrained_S_all 1.092
_refine_ls_R_factor_all 0.0528
_refine_ls_R_factor_gt 0.0397
_refine_ls_shift/su_max 0.000
_refine_ls_shift/su_mean 0.000
_refine_ls_structure_factor_coef Fsqd
_refine_ls_weighting_details 'calc w=1/[\s^2^(Fo^2^)+(0.0535P)^2^+36.9469P] where P=(Fo^2^+2Fc^2^)/3'
_refine_ls_weighting_scheme calc
_refine_ls_wR_factor_gt 0.1022
_refine_ls_wR_factor_ref 0.1103
_reflns_number_gt 2353
_reflns_number_total 2917
_reflns_threshold_expression >2sigma(I)
_cod_data_source_file ic9018426_si_001_01.cif
_cod_data_source_block 01
_cod_depositor_comments
;
The following automatic conversions were performed:

'_exptl_absorpt_correction_type' value 'Multi-Scan' changed to
'multi-scan' according to the built-in table from CIF Core dictionary
named 'cif_core.dic' version 2.4.1 from 2010-06-29.

Automatic conversion script
Id: cif_fix_values 1646 2011-03-28 12:23:43Z adriana 
;
_cod_original_sg_symbol_H-M 'R -3 c'
_cod_database_code 4314549

loop_
_symmetry_equiv_pos_as_xyz
'x, y, z'
'-y, x-y, z'
'-x+y, -x, z'
'y, x, -z+1/2'
'x-y, -y, -z+1/2'
'-x, -x+y, -z+1/2'
'x+2/3, y+1/3, z+1/3'
'-y+2/3, x-y+1/3, z+1/3'
'-x+y+2/3, -x+1/3, z+1/3'
'y+2/3, x+1/3, -z+5/6'
'x-y+2/3, -y+1/3, -z+5/6'
'-x+2/3, -x+y+1/3, -z+5/6'
'x+1/3, y+2/3, z+2/3'
'-y+1/3, x-y+2/3, z+2/3'
'-x+y+1/3, -x+2/3, z+2/3'
'y+1/3, x+2/3, -z+7/6'
'x-y+1/3, -y+2/3, -z+7/6'
'-x+1/3, -x+y+2/3, -z+7/6'
'-x, -y, -z'
'y, -x+y, -z'
'x-y, x, -z'
'-y, -x, z-1/2'
'-x+y, y, z-1/2'
'x, x-y, z-1/2'
'-x+2/3, -y+1/3, -z+1/3'
'y+2/3, -x+y+1/3, -z+1/3'
'x-y+2/3, x+1/3, -z+1/3'
'-y+2/3, -x+1/3, z-1/6'
'-x+y+2/3, y+1/3, z-1/6'
'x+2/3, x-y+1/3, z-1/6'
'-x+1/3, -y+2/3, -z+2/3'
'y+1/3, -x+y+2/3, -z+2/3'
'x-y+1/3, x+2/3, -z+2/3'
'-y+1/3, -x+2/3, z+1/6'
'-x+y+1/3, y+2/3, z+1/6'
'x+1/3, x-y+2/3, z+1/6'

loop_
_atom_site_label
_atom_site_type_symbol
_atom_site_fract_x
_atom_site_fract_y
_atom_site_fract_z
_atom_site_U_iso_or_equiv
_atom_site_adp_type
_atom_site_occupancy
_atom_site_symmetry_multiplicity
_atom_site_calc_flag
_atom_site_refinement_flags
_atom_site_disorder_assembly
_atom_site_disorder_group
Zn1 Zn 0.6667 0.3333 0.031059(6) 0.02476(14) Uani 1 3 d S . .
Fe1 Fe 0.6667 0.3333 -0.014783(7) 0.02446(15) Uani 1 3 d S . .
N1 N 0.80578(19) 0.45635(18) -0.03366(3) 0.0292(4) Uani 1 1 d . . .
C2 C 0.7503(2) 0.5293(2) -0.04074(3) 0.0327(5) Uani 1 1 d . . .
H2A H 0.8025 0.5820 -0.0502 0.039 Uiso 1 1 calc R . .
H2B H 0.7484 0.5847 -0.0318 0.039 Uiso 1 1 calc R . .
C3 C 0.6190(2) 0.4431(2) -0.04709(3) 0.0331(5) Uani 1 1 d . . .
H3A H 0.5790 0.4925 -0.0501 0.040 Uiso 1 1 calc R . .
H3B H 0.6221 0.3994 -0.0574 0.040 Uiso 1 1 calc R . .
C4 C 0.9266(2) 0.5421(2) -0.02557(3) 0.0358(6) Uani 1 1 d . . .
H4A H 0.9834 0.6007 -0.0341 0.054 Uiso 1 1 calc R . .
H4B H 0.9626 0.4940 -0.0208 0.054 Uiso 1 1 calc R . .
H4C H 0.9137 0.5883 -0.0165 0.054 Uiso 1 1 calc R . .
O11 O 0.79158(15) 0.30562(16) -0.00308(2) 0.0294(4) Uani 1 1 d . . .
N12 N 0.76323(18) 0.27231(18) 0.01345(3) 0.0267(4) Uani 1 1 d . . .
C13 C 0.7960(2) 0.1978(2) 0.01987(3) 0.0305(5) Uani 1 1 d . . .
H13 H 0.8416 0.1676 0.0138 0.037 Uiso 1 1 calc R . .
C14 C 0.7562(2) 0.1642(2) 0.03739(3) 0.0296(5) Uani 1 1 d . . .
N15 N 0.7889(2) 0.1027(2) 0.04857(3) 0.0380(5) Uani 1 1 d . . .
C16 C 0.7307(3) 0.0943(3) 0.06351(4) 0.0397(6) Uani 1 1 d . . .
H16 H 0.7367 0.0562 0.0737 0.048 Uiso 1 1 calc R . .
C17 C 0.6620(2) 0.1511(2) 0.06108(3) 0.0320(5) Uani 1 1 d . . .
H17 H 0.6108 0.1593 0.0694 0.038 Uiso 1 1 calc R . .
N18 N 0.67881(18) 0.19465(18) 0.04473(3) 0.0275(4) Uani 1 1 d . . .
C19 C 0.8795(4) 0.0621(5) 0.04578(5) 0.0754(13) Uani 1 1 d . . .
H19A H 0.8547 0.0070 0.0359 0.113 Uiso 1 1 calc R . .
H19B H 0.8828 0.0172 0.0558 0.113 Uiso 1 1 calc R . .
H19C H 0.9619 0.1350 0.0438 0.113 Uiso 1 1 calc R . .
Cl20 Cl 0.06184(8) 0.3333 0.0833 0.0409(2) Uani 1 2 d S . .
O21 O 0.0769(4) 0.2269(3) 0.08140(3) 0.0873(11) Uani 1 1 d . . .
O22 O 0.00284(19) 0.3479(2) 0.06858(3) 0.0534(6) Uani 1 1 d . . .
Cl30 Cl 1.0000 0.0000 0.0000 0.0663(6) Uani 1 6 d SD . .
O31 O 1.0655(9) -0.0498(11) 0.01005(18) 0.073(2) Uani 0.17 1 d PD . .
O32 O 1.0438(8) 0.0180(14) -0.01707(9) 0.073(2) Uani 0.17 1 d PD . .
O33 O 0.8684(7) -0.0856(9) 0.00123(12) 0.073(2) Uani 0.17 1 d PD . .
O34 O 1.0290(10) 0.1186(9) 0.00763(19) 0.073(2) Uani 0.17 1 d PD . .

loop_
_atom_site_aniso_label
_atom_site_aniso_U_11
_atom_site_aniso_U_22
_atom_site_aniso_U_33
_atom_site_aniso_U_23
_atom_site_aniso_U_13
_atom_site_aniso_U_12
Zn1 0.01902(16) 0.01902(16) 0.0362(3) 0.000 0.000 0.00951(8)
Fe1 0.01955(19) 0.01955(19) 0.0343(3) 0.000 0.000 0.00977(10)
N1 0.0235(10) 0.0239(10) 0.0375(11) -0.0012(8) 0.0033(8) 0.0098(8)
C2 0.0336(13) 0.0255(12) 0.0386(13) 0.0062(10) 0.0060(10) 0.0144(10)
C3 0.0327(13) 0.0310(13) 0.0396(13) 0.0074(10) 0.0036(11) 0.0189(11)
C4 0.0237(12) 0.0305(13) 0.0435(14) -0.0032(11) 0.0023(10) 0.0063(10)
O11 0.0244(8) 0.0310(9) 0.0350(9) -0.0011(7) -0.0013(7) 0.0154(7)
N12 0.0198(9) 0.0231(10) 0.0361(10) -0.0043(8) -0.0053(8) 0.0100(8)
C13 0.0241(11) 0.0285(12) 0.0432(13) -0.0074(10) -0.0065(10) 0.0165(10)
C14 0.0229(11) 0.0233(11) 0.0441(14) -0.0056(10) -0.0101(10) 0.0127(9)
N15 0.0382(13) 0.0420(13) 0.0463(13) -0.0006(10) -0.0089(10) 0.0294(11)
C16 0.0375(15) 0.0415(15) 0.0435(15) 0.0040(12) -0.0083(12) 0.0225(13)
C17 0.0269(12) 0.0264(12) 0.0392(13) -0.0012(10) -0.0063(10) 0.0105(10)
N18 0.0231(10) 0.0203(9) 0.0387(11) -0.0030(8) -0.0061(8) 0.0106(8)
C19 0.087(3) 0.119(4) 0.075(2) 0.022(2) 0.009(2) 0.092(3)
Cl20 0.0382(4) 0.0538(6) 0.0360(5) 0.0171(4) 0.0086(2) 0.0269(3)
O21 0.150(3) 0.126(3) 0.0520(14) 0.0157(16) 0.0208(17) 0.119(3)
O22 0.0359(11) 0.0580(14) 0.0553(13) 0.0210(11) -0.0062(9) 0.0152(10)
Cl30 0.0775(10) 0.0775(10) 0.0439(10) 0.000 0.000 0.0388(5)
O31 0.051(5) 0.102(6) 0.041(5) 0.028(5) 0.007(3) 0.021(5)
O32 0.051(5) 0.102(6) 0.041(5) 0.028(5) 0.007(3) 0.021(5)
O33 0.051(5) 0.102(6) 0.041(5) 0.028(5) 0.007(3) 0.021(5)
O34 0.051(5) 0.102(6) 0.041(5) 0.028(5) 0.007(3) 0.021(5)

loop_
_atom_type_symbol
_atom_type_description
_atom_type_scat_dispersion_real
_atom_type_scat_dispersion_imag
_atom_type_scat_source
C C 0.0033 0.0016 'International Tables Vol C Tables 4.2.6.8 and 6.1.1.4'
H H 0.0000 0.0000 'International Tables Vol C Tables 4.2.6.8 and 6.1.1.4'
N N 0.0061 0.0033 'International Tables Vol C Tables 4.2.6.8 and 6.1.1.4'
O O 0.0106 0.0060 'International Tables Vol C Tables 4.2.6.8 and 6.1.1.4'
Cl Cl 0.1484 0.1585 'International Tables Vol C Tables 4.2.6.8 and 6.1.1.4'
Fe Fe 0.3463 0.8444 'International Tables Vol C Tables 4.2.6.8 and 6.1.1.4'
Zn Zn 0.2839 1.4301 'International Tables Vol C Tables 4.2.6.8 and 6.1.1.4'

loop_
_geom_angle_atom_site_label_1
_geom_angle_atom_site_label_2
_geom_angle_atom_site_label_3
_geom_angle
_geom_angle_site_symmetry_1
_geom_angle_site_symmetry_3
_geom_angle_publ_flag
N18 Zn1 N18 96.02(7) 2_655 3_665 ?
N18 Zn1 N18 96.01(7) 2_655 . ?
N18 Zn1 N18 96.01(7) 3_665 . ?
N18 Zn1 N12 106.60(7) 2_655 . ?
N18 Zn1 N12 156.71(8) 3_665 . ?
N18 Zn1 N12 76.52(8) . . ?
N18 Zn1 N12 76.51(8) 2_655 2_655 ?
N18 Zn1 N12 106.60(7) 3_665 2_655 ?
N18 Zn1 N12 156.72(8) . 2_655 ?
N12 Zn1 N12 84.46(8) . 2_655 ?
N18 Zn1 N12 156.71(7) 2_655 3_665 ?
N18 Zn1 N12 76.51(8) 3_665 3_665 ?
N18 Zn1 N12 106.61(7) . 3_665 ?
N12 Zn1 N12 84.46(8) . 3_665 ?
N12 Zn1 N12 84.46(8) 2_655 3_665 ?
O11 Fe1 O11 99.99(6) 3_665 2_655 ?
O11 Fe1 O11 99.99(6) 3_665 . ?
O11 Fe1 O11 99.99(6) 2_655 . ?
O11 Fe1 N1 165.20(8) 3_665 . ?
O11 Fe1 N1 87.16(7) 2_655 . ?
O11 Fe1 N1 91.41(7) . . ?
O11 Fe1 N1 87.17(7) 3_665 2_655 ?
O11 Fe1 N1 91.40(7) 2_655 2_655 ?
O11 Fe1 N1 165.20(8) . 2_655 ?
N1 Fe1 N1 79.67(8) . 2_655 ?
O11 Fe1 N1 91.40(7) 3_665 3_665 ?
O11 Fe1 N1 165.19(8) 2_655 3_665 ?
O11 Fe1 N1 87.17(7) . 3_665 ?
N1 Fe1 N1 79.67(8) . 3_665 ?
N1 Fe1 N1 79.67(8) 2_655 3_665 ?
C4 N1 C2 109.5(2) . . ?
C4 N1 C3 109.66(19) . 3_665 ?
C2 N1 C3 112.0(2) . 3_665 ?
C4 N1 Fe1 111.51(15) . . ?
C2 N1 Fe1 103.43(14) . . ?
C3 N1 Fe1 110.67(15) 3_665 . ?
N1 C2 C3 110.7(2) . . ?
N1 C3 C2 110.3(2) 2_655 . ?
N12 O11 Fe1 113.21(13) . . ?
C13 N12 O11 118.0(2) . . ?
C13 N12 Zn1 114.93(17) . . ?
O11 N12 Zn1 127.05(14) . . ?
N12 C13 C14 113.3(2) . . ?
N18 C14 N15 109.9(2) . . ?
N18 C14 C13 121.5(2) . . ?
N15 C14 C13 128.6(2) . . ?
C14 N15 C16 108.0(2) . . ?
C14 N15 C19 126.7(3) . . ?
C16 N15 C19 125.1(3) . . ?
N15 C16 C17 106.5(2) . . ?
C16 C17 N18 108.9(2) . . ?
C14 N18 C17 106.7(2) . . ?
C14 N18 Zn1 111.61(16) . . ?
C17 N18 Zn1 138.22(17) . . ?
O21 Cl20 O21 107.4(3) 17_554 . ?
O21 Cl20 O22 109.92(16) 17_554 17_554 ?
O21 Cl20 O22 109.82(15) . 17_554 ?
O21 Cl20 O22 109.81(15) 17_554 . ?
O21 Cl20 O22 109.91(16) . . ?
O22 Cl20 O22 109.9(2) 17_554 . ?
O32 Cl30 O32 33.4(6) 21_545 19_755 ?
O32 Cl30 O32 33.4(6) 21_545 20_665 ?
O32 Cl30 O32 33.4(6) 19_755 20_665 ?
O32 Cl30 O32 146.6(6) 21_545 . ?
O32 Cl30 O32 180.00(18) 19_755 . ?
O32 Cl30 O32 146.6(6) 20_665 . ?
O32 Cl30 O32 179.992(2) 21_545 3_765 ?
O32 Cl30 O32 146.6(6) 19_755 3_765 ?
O32 Cl30 O32 146.6(6) 20_665 3_765 ?
O32 Cl30 O32 33.4(6) . 3_765 ?
O32 Cl30 O32 146.6(6) 21_545 2_645 ?
O32 Cl30 O32 146.6(6) 19_755 2_645 ?
O32 Cl30 O32 179.996(2) 20_665 2_645 ?
O32 Cl30 O32 33.4(6) . 2_645 ?
O32 Cl30 O32 33.4(6) 3_765 2_645 ?
O32 Cl30 O33 67.6(3) 21_545 3_765 ?
O32 Cl30 O33 91.0(8) 19_755 3_765 ?
O32 Cl30 O33 100.0(7) 20_665 3_765 ?
O32 Cl30 O33 89.0(8) . 3_765 ?
O32 Cl30 O33 112.4(3) 3_765 3_765 ?
O32 Cl30 O33 80.0(7) 2_645 3_765 ?
O32 Cl30 O33 112.5(3) 21_545 21_545 ?
O32 Cl30 O33 89.0(8) 19_755 21_545 ?
O32 Cl30 O33 80.0(7) 20_665 21_545 ?
O32 Cl30 O33 91.0(8) . 21_545 ?
O32 Cl30 O33 67.6(3) 3_765 21_545 ?
O32 Cl30 O33 100.0(7) 2_645 21_545 ?
O33 Cl30 O33 179.979(1) 3_765 21_545 ?
O32 Cl30 O33 91.0(8) 21_545 2_645 ?
O32 Cl30 O33 100.0(7) 19_755 2_645 ?
O32 Cl30 O33 67.6(3) 20_665 2_645 ?
O32 Cl30 O33 80.0(7) . 2_645 ?
O32 Cl30 O33 89.0(8) 3_765 2_645 ?
O32 Cl30 O33 112.4(3) 2_645 2_645 ?
O33 Cl30 O33 119.55(9) 3_765 2_645 ?
O33 Cl30 O33 60.45(9) 21_545 2_645 ?
O32 Cl30 O33 100.0(7) 21_545 . ?
O32 Cl30 O33 67.6(3) 19_755 . ?
O32 Cl30 O33 91.0(8) 20_665 . ?
O32 Cl30 O33 112.4(3) . . ?
O32 Cl30 O33 80.0(7) 3_765 . ?
O32 Cl30 O33 89.0(8) 2_645 . ?
O33 Cl30 O33 119.55(9) 3_765 . ?
O33 Cl30 O33 60.44(9) 21_545 . ?
O33 Cl30 O33 119.55(9) 2_645 . ?
O32 Cl30 O33 80.0(7) 21_545 19_755 ?
O32 Cl30 O33 112.5(3) 19_755 19_755 ?
O32 Cl30 O33 89.0(8) 20_665 19_755 ?
O32 Cl30 O33 67.5(3) . 19_755 ?
O32 Cl30 O33 100.0(7) 3_765 19_755 ?
O32 Cl30 O33 91.0(8) 2_645 19_755 ?
O33 Cl30 O33 60.45(9) 3_765 19_755 ?
O33 Cl30 O33 119.55(9) 21_545 19_755 ?
O33 Cl30 O33 60.45(9) 2_645 19_755 ?
O33 Cl30 O33 179.982(1) . 19_755 ?
O32 Cl30 O33 89.0(8) 21_545 20_665 ?
O32 Cl30 O33 80.0(7) 19_755 20_665 ?
O32 Cl30 O33 112.5(3) 20_665 20_665 ?
O32 Cl30 O33 100.0(7) . 20_665 ?
O32 Cl30 O33 91.0(8) 3_765 20_665 ?
O32 Cl30 O33 67.5(3) 2_645 20_665 ?
O33 Cl30 O33 60.45(9) 3_765 20_665 ?
O33 Cl30 O33 119.55(9) 21_545 20_665 ?
O33 Cl30 O33 179.979(1) 2_645 20_665 ?
O33 Cl30 O33 60.45(9) . 20_665 ?
O33 Cl30 O33 119.55(9) 19_755 20_665 ?
O34 O31 O33 44(4) 3_765 2_645 ?
O34 O31 O32 122(5) 3_765 20_665 ?
O33 O31 O32 140.4(6) 2_645 20_665 ?
O34 O31 Cl30 80.8(9) 3_765 . ?
O33 O31 Cl30 72.8(4) 2_645 . ?
O32 O31 Cl30 68.0(4) 20_665 . ?
O34 O31 O33 110(4) 3_765 21_545 ?
O33 O31 O33 69.9(10) 2_645 21_545 ?
O32 O31 O33 92.8(9) 20_665 21_545 ?
Cl30 O31 O33 57.3(4) . 21_545 ?
O34 O31 O32 97(3) 3_765 21_545 ?
O33 O31 O32 120.6(8) 2_645 21_545 ?
O32 O31 O32 25.6(14) 20_665 21_545 ?
Cl30 O31 O32 55.7(5) . 21_545 ?
O33 O31 O32 100.5(7) 21_545 21_545 ?
O34 O31 O32 121(3) 3_765 19_755 ?
O33 O31 O32 125.8(6) 2_645 19_755 ?
O32 O31 O32 17.2(7) 20_665 19_755 ?
Cl30 O31 O32 53.2(2) . 19_755 ?
O33 O31 O32 77.2(4) 21_545 19_755 ?
O32 O31 O32 28.9(6) 21_545 19_755 ?
O34 O31 O33 31.9(18) 3_765 19_755 ?
O33 O31 O33 57.3(5) 2_645 19_755 ?
O32 O31 O33 93.6(13) 20_665 19_755 ?
Cl30 O31 O33 53.2(2) . 19_755 ?
O33 O31 O33 100.4(7) 21_545 19_755 ?
O32 O31 O33 68.2(6) 21_545 19_755 ?
O32 O31 O33 89.2(4) 19_755 19_755 ?
O34 O31 O34 93(3) 3_765 19_755 ?
O33 O31 O34 52.9(6) 2_645 19_755 ?
O32 O31 O34 104.2(10) 20_665 19_755 ?
Cl30 O31 O34 53.1(2) . 19_755 ?
O33 O31 O34 17.4(7) 21_545 19_755 ?
O32 O31 O34 105.1(6) 21_545 19_755 ?
O32 O31 O34 87.4(3) 19_755 19_755 ?
O33 O31 O34 86.6(3) 19_755 19_755 ?
O32 O32 O32 59.996(4) 3_765 2_645 ?
O32 O32 O31 142.6(16) 3_765 21_545 ?
O32 O32 O31 124(2) 2_645 21_545 ?
O32 O32 O34 140.6(4) 3_765 20_665 ?
O32 O32 O34 110(2) 2_645 20_665 ?
O31 O32 O34 14.2(6) 21_545 20_665 ?
O32 O32 Cl30 73.3(3) 3_765 . ?
O32 O32 Cl30 73.3(3) 2_645 . ?
O31 O32 Cl30 73.4(5) 21_545 . ?
O34 O32 Cl30 67.4(5) 20_665 . ?
O32 O32 O31 30.4(12) 3_765 20_665 ?
O32 O32 O31 83.2(16) 2_645 20_665 ?
O31 O32 O31 114.4(16) 21_545 20_665 ?
O34 O32 O31 117.5(7) 20_665 20_665 ?
Cl30 O32 O31 58.7(6) . 20_665 ?
O32 O32 O33 128.1(6) 3_765 19_755 ?
O32 O32 O33 111.8(15) 2_645 19_755 ?
O31 O32 O33 17.0(4) 21_545 19_755 ?
O34 O32 O33 14.4(4) 20_665 19_755 ?
Cl30 O32 O33 56.6(2) . 19_755 ?
O31 O32 O33 103.3(8) 20_665 19_755 ?
O32 O32 O34 42.1(16) 3_765 19_755 ?
O32 O32 O34 93.4(16) 2_645 19_755 ?
O31 O32 O34 103.6(11) 21_545 19_755 ?
O34 O32 O34 108.2(5) 20_665 19_755 ?
Cl30 O32 O34 56.1(2) . 19_755 ?
O31 O32 O34 11.8(6) 20_665 19_755 ?
O33 O32 O34 93.8(4) 19_755 19_755 ?
O32 O32 O31 67.9(17) 3_765 19_755 ?
O32 O32 O31 20.2(11) 2_645 19_755 ?
O31 O32 O31 105.8(6) 21_545 19_755 ?
O34 O32 O31 92.2(7) 20_665 19_755 ?
Cl30 O32 O31 55.8(2) . 19_755 ?
O31 O32 O31 82.7(3) 20_665 19_755 ?
O33 O32 O31 92.1(4) 19_755 19_755 ?
O34 O32 O31 90.1(4) 19_755 19_755 ?
O34 O33 O31 25.8(8) 2_645 3_765 ?
O34 O33 O34 124.9(11) 2_645 21_545 ?
O31 O33 O34 102.9(7) 3_765 21_545 ?
O34 O33 Cl30 81.4(8) 2_645 . ?
O31 O33 Cl30 78.1(6) 3_765 . ?
O34 O33 Cl30 61.2(3) 21_545 . ?
O34 O33 O33 77.1(12) 2_645 21_545 ?
O31 O33 O33 97.5(10) 3_765 21_545 ?
O34 O33 O33 110.7(7) 21_545 21_545 ?
Cl30 O33 O33 59.78(5) . 21_545 ?
O34 O33 O33 105.2(15) 2_645 20_665 ?
O31 O33 O33 81.7(12) 3_765 20_665 ?
O34 O33 O33 21.6(8) 21_545 20_665 ?
Cl30 O33 O33 59.78(5) . 20_665 ?
O33 O33 O33 118.2(4) 21_545 20_665 ?
O34 O33 O31 104.9(8) 2_645 20_665 ?
O31 O33 O31 122.2(8) 3_765 20_665 ?
O34 O33 O31 90.0(4) 21_545 20_665 ?
Cl30 O33 O31 59.5(4) . 20_665 ?
O33 O33 O31 28.3(7) 21_545 20_665 ?
O33 O33 O31 105.1(8) 20_665 20_665 ?
O34 O33 O32 32.7(13) 2_645 19_755 ?
O31 O33 O32 22.5(6) 3_765 19_755 ?
O34 O33 O32 92.6(8) 21_545 19_755 ?
Cl30 O33 O32 55.8(2) . 19_755 ?
O33 O33 O32 82.5(7) 21_545 19_755 ?
O33 O33 O32 74.4(7) 20_665 19_755 ?
O31 O33 O32 102.8(6) 20_665 19_755 ?
O34 O33 O34 94.0(14) 2_645 19_755 ?
O31 O33 O34 111.5(13) 3_765 19_755 ?
O34 O33 O34 95.5(10) 21_545 19_755 ?
Cl30 O33 O34 55.3(2) . 19_755 ?
O33 O33 O34 18.1(8) 21_545 19_755 ?
O33 O33 O34 107.5(5) 20_665 19_755 ?
O31 O33 O34 11.0(8) 20_665 19_755 ?
O32 O33 O34 93.0(4) 19_755 19_755 ?
O34 O33 O31 124.0(15) 2_645 19_755 ?
O31 O33 O31 104.1(11) 3_765 19_755 ?
O34 O33 O31 7.2(8) 21_545 19_755 ?
Cl30 O33 O31 55.1(2) . 19_755 ?
O33 O33 O31 103.4(6) 21_545 19_755 ?
O33 O33 O31 25.2(7) 20_665 19_755 ?
O31 O33 O31 83.3(11) 20_665 19_755 ?
O32 O33 O31 91.4(4) 19_755 19_755 ?
O34 O33 O31 88.5(3) 19_755 19_755 ?
O31 O34 O33 111(4) 2_645 3_765 ?
O31 O34 O32 44(5) 2_645 21_545 ?
O33 O34 O32 133.0(13) 3_765 21_545 ?
O31 O34 O33 141(2) 2_645 20_665 ?
O33 O34 O33 81.3(13) 3_765 20_665 ?
O32 O34 O33 100.5(5) 21_545 20_665 ?
O31 O34 Cl30 85.8(10) 2_645 . ?
O33 O34 Cl30 77.2(6) 3_765 . ?
O32 O34 Cl30 64.5(5) 21_545 . ?
O33 O34 Cl30 59.8(3) 20_665 . ?
O31 O34 O32 71(4) 2_645 19_755 ?
O33 O34 O32 131.4(7) 3_765 19_755 ?
O32 O34 O32 27.9(8) 21_545 19_755 ?
O33 O34 O32 73.2(5) 20_665 19_755 ?
Cl30 O34 O32 54.3(2) . 19_755 ?
O31 O34 O33 59(3) 2_645 19_755 ?
O33 O34 O33 56.7(8) 3_765 19_755 ?
O32 O34 O33 78.4(10) 21_545 19_755 ?
O33 O34 O33 106.3(6) 20_665 19_755 ?
Cl30 O34 O33 54.2(2) . 19_755 ?
O32 O34 O33 91.7(4) 19_755 19_755 ?
O31 O34 O31 138.9(11) 2_645 19_755 ?
O33 O34 O31 57.7(10) 3_765 19_755 ?
O32 O34 O31 111.7(5) 21_545 19_755 ?
O33 O34 O31 24.1(7) 20_665 19_755 ?
Cl30 O34 O31 53.9(2) . 19_755 ?
O32 O34 O31 88.2(4) 19_755 19_755 ?
O33 O34 O31 87.4(3) 19_755 19_755 ?
O31 O34 O34 76(3) 2_645 20_665 ?
O33 O34 O34 40.8(8) 3_765 20_665 ?
O32 O34 O34 92.6(10) 21_545 20_665 ?
O33 O34 O34 93.8(9) 20_665 20_665 ?
Cl30 O34 O34 52.1(4) . 20_665 ?
O32 O34 O34 99.9(3) 19_755 20_665 ?
O33 O34 O34 17.5(5) 19_755 20_665 ?
O31 O34 O34 72.4(6) 19_755 20_665 ?
O31 O34 O34 137.7(11) 2_645 21_545 ?
O33 O34 O34 68.6(16) 3_765 21_545 ?
O32 O34 O34 104.0(4) 21_545 21_545 ?
O33 O34 O34 14.3(5) 20_665 21_545 ?
Cl30 O34 O34 52.1(4) . 21_545 ?
O32 O34 O34 78.9(4) 19_755 21_545 ?
O33 O34 O34 93.3(8) 19_755 21_545 ?
O31 O34 O34 10.9(7) 19_755 21_545 ?
O34 O34 O34 79.9(13) 20_665 21_545 ?

loop_
_geom_bond_atom_site_label_1
_geom_bond_atom_site_label_2
_geom_bond_distance
_geom_bond_site_symmetry_2
_geom_bond_publ_flag
Zn1 N18 2.096(2) 2_655 ?
Zn1 N18 2.096(2) 3_665 ?
Zn1 N18 2.096(2) . ?
Zn1 N12 2.198(2) . ?
Zn1 N12 2.198(2) 2_655 ?
Zn1 N12 2.198(2) 3_665 ?
Fe1 O11 1.9736(16) 3_665 ?
Fe1 O11 1.9737(16) 2_655 ?
Fe1 O11 1.9738(16) . ?
Fe1 N1 2.209(2) . ?
Fe1 N1 2.209(2) 2_655 ?
Fe1 N1 2.209(2) 3_665 ?
N1 C4 1.478(3) . ?
N1 C2 1.491(3) . ?
N1 C3 1.501(3) 3_665 ?
C2 C3 1.517(4) . ?
C3 N1 1.501(3) 2_655 ?
O11 N12 1.357(3) . ?
N12 C13 1.284(3) . ?
C13 C14 1.454(4) . ?
C14 N18 1.325(3) . ?
C14 N15 1.352(3) . ?
N15 C16 1.356(4) . ?
N15 C19 1.459(4) . ?
C16 C17 1.364(4) . ?
C17 N18 1.370(3) . ?
Cl20 O21 1.430(3) 17_554 ?
Cl20 O21 1.430(3) . ?
Cl20 O22 1.430(2) 17_554 ?
Cl20 O22 1.431(2) . ?
Cl30 O32 1.424(7) 21_545 ?
Cl30 O32 1.424(7) 19_755 ?
Cl30 O32 1.424(7) 20_665 ?
Cl30 O32 1.424(7) . ?
Cl30 O32 1.425(7) 3_765 ?
Cl30 O32 1.425(7) 2_645 ?
Cl30 O33 1.437(7) 3_765 ?
Cl30 O33 1.437(7) 21_545 ?
Cl30 O33 1.437(7) 2_645 ?
Cl30 O33 1.437(7) . ?
Cl30 O33 1.437(7) 19_755 ?
Cl30 O33 1.437(7) 20_665 ?
O31 O34 0.340(19) 3_765 ?
O31 O33 0.732(17) 2_645 ?
O31 O32 0.957(18) 20_665 ?
O31 O33 1.524(16) 21_545 ?
O31 O32 1.57(2) 21_545 ?
O31 O32 1.682(10) 19_755 ?
O31 O33 1.704(10) 19_755 ?
O31 O34 1.743(10) 19_755 ?
O32 O32 0.818(15) 3_765 ?
O32 O32 0.818(15) 2_645 ?
O32 O31 0.957(18) 21_545 ?
O32 O34 1.17(2) 20_665 ?
O32 O31 1.57(3) 20_665 ?
O32 O33 1.591(10) 19_755 ?
O32 O34 1.644(10) 19_755 ?
O32 O31 1.682(10) 19_755 ?
O33 O34 0.539(19) 2_645 ?
O33 O31 0.731(17) 3_765 ?
O33 O34 1.427(12) 21_545 ?
O33 O33 1.446(7) 21_545 ?
O33 O33 1.447(7) 20_665 ?
O33 O31 1.524(16) 20_665 ?
O33 O32 1.591(10) 19_755 ?
O33 O34 1.670(11) 19_755 ?
O33 O31 1.703(10) 19_755 ?
O34 O31 0.339(19) 2_645 ?
O34 O33 0.539(19) 3_765 ?
O34 O32 1.17(2) 21_545 ?
O34 O33 1.427(12) 20_665 ?
O34 O32 1.644(10) 19_755 ?
O34 O33 1.671(11) 19_755 ?
O34 O31 1.742(10) 19_755 ?
O34 O34 1.790(17) 20_665 ?
O34 O34 1.790(17) 21_545 ?
